data_2008838
loop_
_publ_author_name
'Crundwell, Guy'
'Kessler, Jacqueline'
'Kaller, Matt'
'McCoy, Mike'
'Bayne, Christopher'
'Hardinger, Steven A.'
'Kantardjieff, Katherine'

_publ_section_title
;
 <i>dl</i>-2,4-Bis(phenylthio)pentan-3-one and
 <i>dl</i>-2,4-bis(2,6-dimethylphenylthio)pentan-3-one at 173K
;
_journal_issue 8
_journal_name_full 'Acta Crystallographica Section C'
_journal_page_first IUC9900088
_journal_paper_doi 10.1107/S010827019909900X
_journal_volume 55
_journal_year 1999
_chemical_formula_moiety 'C21 H26 O S2'
_chemical_formula_sum 'C21 H26 O S2'
_chemical_formula_weight 358.54
_chemical_melting_point 143.0
_chemical_name_systematic
;
 d,l-2,4-bis(2',6'dimethylphenylthio)-3-pentanone
;
_space_group_IT_number 14
_symmetry_cell_setting monoclinic
_symmetry_space_group_name_Hall '-P 2yn'
_symmetry_space_group_name_H-M 'P 1 21/n 1'
_audit_creation_method SHELXL-97
_cell_angle_alpha 90.00
_cell_angle_beta 90.000(3)
_cell_angle_gamma 90.00
_cell_formula_units_Z 4
_cell_length_a 8.3510(13)
_cell_length_b 14.027(2)
_cell_length_c 16.201(3)
_cell_measurement_reflns_used 8171
_cell_measurement_temperature 173(2)
_cell_measurement_theta_max 28.26
_cell_measurement_theta_min 10.94
_cell_volume 1897.8(5)
_computing_cell_refinement 'SAINT (Siemens, 1996)'
_computing_data_collection 'SMART (Siemens, 1996)'
_computing_data_reduction 'SHELXTL-Plus (Sheldrick, 1990a)'
_computing_molecular_graphics 'SHELXL93 (Sheldrick, 1993)'
_computing_publication_material 'SHELXL93 (Sheldrick, 1993)'
_computing_structure_refinement 'SHELXL93 (Sheldrick, 1993)'
_computing_structure_solution 'SHELXS97 (Sheldrick, 1990b)'
_diffrn_ambient_temperature 173(2)
_diffrn_measured_fraction_theta_full 0.926
_diffrn_measured_fraction_theta_max 0.926
_diffrn_measurement_device_type 'CCD area-detector'
_diffrn_measurement_method \w
_diffrn_radiation_monochromator graphite
_diffrn_radiation_source 'fine-focus sealed tube'
_diffrn_radiation_type MoK\a
_diffrn_radiation_wavelength 0.71073
_diffrn_reflns_av_R_equivalents 0.0697
_diffrn_reflns_av_sigmaI/netI 0.0802
_diffrn_reflns_limit_h_max 10
_diffrn_reflns_limit_h_min -10
_diffrn_reflns_limit_k_max 16
_diffrn_reflns_limit_k_min -18
_diffrn_reflns_limit_l_max 20
_diffrn_reflns_limit_l_min -21
_diffrn_reflns_number 15256
_diffrn_reflns_theta_full 28.17
_diffrn_reflns_theta_max 28.17
_diffrn_reflns_theta_min 1.26
_diffrn_standards_decay_% 0
_exptl_absorpt_coefficient_mu 0.285
_exptl_absorpt_correction_T_max 0.972
_exptl_absorpt_correction_T_min 0.919
_exptl_absorpt_correction_type multi-scan
_exptl_absorpt_process_details '(Blessing, 1995)'
_exptl_crystal_colour colorless
_exptl_crystal_density_diffrn 1.255
_exptl_crystal_density_method 'not measured'
_exptl_crystal_description needle
_exptl_crystal_F_000 768
_exptl_crystal_size_max 0.30
_exptl_crystal_size_mid 0.20
_exptl_crystal_size_min 0.10
_refine_diff_density_max 0.531
_refine_diff_density_min -0.417
_refine_ls_extinction_coef 0.0084(11)
_refine_ls_extinction_method SHELXL93
_refine_ls_goodness_of_fit_ref 1.000
_refine_ls_hydrogen_treatment mixed
_refine_ls_matrix_type full
_refine_ls_number_parameters 219
_refine_ls_number_reflns 4321
_refine_ls_number_restraints 6
_refine_ls_restrained_S_all 1.000
_refine_ls_R_factor_all 0.078
_refine_ls_R_factor_gt 0.048
_refine_ls_shift/su_max 0.002
_refine_ls_shift/su_mean 0.000
_refine_ls_structure_factor_coef Fsqd
_refine_ls_weighting_details 'calc w = 1/[\s^2^(Fo^2^)+(0.0493P)^2^] where P = (Fo^2^+2Fc^2^)/3'
_refine_ls_weighting_scheme calc
_refine_ls_wR_factor_ref 0.101
_reflns_number_gt 3133
_reflns_number_total 4321
_reflns_threshold_expression I>2\s(I)
_cod_data_source_file qb0086.cif
_cod_data_source_block shd3
_cod_original_sg_symbol_H-M 'P 21/n'
_cod_database_code 2008838
_cod_database_fobs_code 2008838

loop_
_symmetry_equiv_pos_as_xyz
'x, y, z'
'-x+1/2, y+1/2, -z+1/2'
'-x, -y, -z'
'x-1/2, -y-1/2, z-1/2'

loop_
_atom_site_label
_atom_site_fract_x
_atom_site_fract_y
_atom_site_fract_z
_atom_site_U_iso_or_equiv
_atom_site_adp_type
_atom_site_calc_flag
_atom_site_refinement_flags
_atom_site_occupancy
S1 0.04609(9) 0.86111(4) 0.14524(4) 0.02838(18) Uani d . 1
O1 0.2710(3) 0.74195(14) 0.28567(10) 0.0344(5) Uani d . 1
C1 0.2713(3) 0.74902(19) 0.21087(14) 0.0235(6) Uani d . 1
S2 0.51212(10) 0.65333(5) 0.13554(4) 0.0385(2) Uani d . 1
C2 0.1188(3) 0.73841(17) 0.16124(16) 0.0241(6) Uani d . 1
H2 0.1430 0.7080 0.1068 0.029 Uiso calc R 1
C3 0.4241(3) 0.76962(18) 0.16323(15) 0.0251(6) Uani d . 1
H3 0.3982 0.8062 0.1119 0.030 Uiso calc R 1
C4 -0.0116(3) 0.6823(2) 0.20574(18) 0.0364(7) Uani d . 1
H4A 0.0281 0.6182 0.2187 0.055 Uiso calc R 1
H4B -0.1060 0.6772 0.1701 0.055 Uiso calc R 1
H4C -0.0406 0.7152 0.2569 0.055 Uiso calc R 1
C5 0.5474(4) 0.8228(2) 0.21275(17) 0.0356(7) Uani d . 1
H5A 0.5027 0.8839 0.2308 0.053 Uiso calc R 1
H5B 0.6422 0.8342 0.1786 0.053 Uiso calc R 1
H5C 0.5775 0.7849 0.2611 0.053 Uiso calc R 1
C6 0.1251(3) 0.89442(18) 0.04685(15) 0.0230(6) Uani d . 1
C7 0.2308(3) 0.97201(18) 0.04213(16) 0.0268(6) Uani d D 1
C8 0.2845(4) 1.00150(18) -0.03536(17) 0.0319(7) Uani d . 1
H8 0.3569 1.0535 -0.0393 0.038 Uiso calc R 1
C9 0.2340(4) 0.9562(2) -0.10641(19) 0.0359(7) Uani d . 1
H9 0.2710 0.9773 -0.1587 0.043 Uiso calc R 1
C10 0.1298(4) 0.8803(2) -0.10124(16) 0.0319(7) Uani d . 1
H10 0.0963 0.8493 -0.1504 0.038 Uiso calc R 1
C11 0.0725(3) 0.84809(17) -0.02532(15) 0.0254(6) Uani d D 1
C12 0.2859(4) 1.02531(18) 0.11751(18) 0.0361(7) Uani d D 1
H12A 0.3732 1.0687 0.1024 0.054 Uiso calc R 1
H12B 0.3241 0.9798 0.1590 0.054 Uiso calc R 1
H12C 0.1965 1.0621 0.1402 0.054 Uiso calc R 1
C13 -0.0437(4) 0.76662(18) -0.02334(18) 0.0366(7) Uani d D 1
H13A -0.1055 0.7656 -0.0748 0.055 Uiso calc R 1
H13B -0.1167 0.7745 0.0235 0.055 Uiso calc R 1
H13C 0.0151 0.7065 -0.0175 0.055 Uiso calc R 1
C14 0.3947(3) 0.61161(18) 0.05150(15) 0.0265(6) Uani d . 1
C15 0.4046(3) 0.65767(18) -0.02608(16) 0.0258(6) Uani d D 1
C16 0.3161(4) 0.6205(2) -0.09034(18) 0.0395(8) Uani d . 1
H16 0.3186 0.6511 -0.1426 0.047 Uiso calc R 1
C17 0.2245(4) 0.5401(2) -0.0803(2) 0.0524(10) Uani d . 1
H17 0.1656 0.5155 -0.1257 0.063 Uiso calc R 1
C18 0.2170(4) 0.4953(2) -0.0058(3) 0.0506(9) Uani d . 1
H18 0.1526 0.4398 -0.0002 0.061 Uiso calc R 1
C19 0.3020(4) 0.52885(19) 0.0623(2) 0.0398(8) Uani d D 1
C20 0.5066(4) 0.74328(19) -0.0409(2) 0.0491(6) Uani d D 1
H20A 0.5974 0.7427 -0.0026 0.074 Uiso calc R 1
H20B 0.4430 0.8011 -0.0321 0.074 Uiso calc R 1
H20C 0.5463 0.7423 -0.0978 0.074 Uiso calc R 1
C21 0.2895(4) 0.4776(2) 0.14420(19) 0.0491(6) Uani d D 1
H21A 0.2510 0.5220 0.1865 0.074 Uiso calc R 1
H21B 0.3952 0.4533 0.1600 0.074 Uiso calc R 1
H21C 0.2144 0.4242 0.1391 0.074 Uiso calc R 1

loop_
_atom_site_aniso_label
_atom_site_aniso_U_11
_atom_site_aniso_U_22
_atom_site_aniso_U_33
_atom_site_aniso_U_12
_atom_site_aniso_U_13
_atom_site_aniso_U_23
S1 0.0361(4) 0.0218(3) 0.0272(3) 0.0073(3) 0.0031(3) 0.0001(3)
O1 0.0407(12) 0.0400(12) 0.0225(9) -0.0001(10) -0.0033(10) 0.0020(9)
C1 0.0343(16) 0.0140(12) 0.0221(12) 0.0036(11) 0.0004(13) -0.0005(12)
S2 0.0499(5) 0.0341(4) 0.0316(4) 0.0202(4) -0.0064(4) -0.0039(3)
C2 0.0287(15) 0.0185(13) 0.0252(14) 0.0014(11) -0.0027(11) -0.0014(11)
C3 0.0307(16) 0.0218(13) 0.0228(13) 0.0046(12) -0.0015(12) 0.0023(10)
C4 0.0336(18) 0.0260(15) 0.0496(17) -0.0073(14) -0.0027(15) 0.0029(13)
C5 0.0349(18) 0.0287(15) 0.0434(16) -0.0012(14) -0.0040(15) 0.0025(13)
C6 0.0234(15) 0.0178(14) 0.0277(14) 0.0055(11) -0.0019(12) 0.0014(11)
C7 0.0289(16) 0.0183(14) 0.0330(15) 0.0027(12) -0.0041(13) -0.0024(12)
C8 0.0340(18) 0.0181(14) 0.0436(17) -0.0017(13) 0.0001(14) 0.0053(13)
C9 0.046(2) 0.0305(16) 0.0307(15) 0.0095(15) 0.0080(15) 0.0093(13)
C10 0.0372(19) 0.0304(17) 0.0282(14) 0.0023(13) -0.0038(13) -0.0015(12)
C11 0.0237(15) 0.0223(15) 0.0302(13) 0.0029(12) -0.0062(12) -0.0001(11)
C12 0.046(2) 0.0216(15) 0.0408(17) -0.0021(14) -0.0080(15) -0.0014(13)
C13 0.0371(18) 0.0336(16) 0.0390(16) -0.0103(15) -0.0093(14) 0.0010(13)
C14 0.0265(15) 0.0226(15) 0.0304(14) 0.0037(12) 0.0082(12) -0.0012(12)
C15 0.0234(14) 0.0240(15) 0.0300(14) 0.0029(12) 0.0027(12) -0.0032(12)
C16 0.040(2) 0.0382(19) 0.0408(18) 0.0043(15) -0.0082(14) -0.0039(14)
C17 0.044(2) 0.039(2) 0.074(3) 0.0016(18) -0.0183(19) -0.0195(18)
C18 0.035(2) 0.0203(16) 0.097(3) -0.0036(15) 0.009(2) -0.0125(17)
C19 0.0392(19) 0.0210(16) 0.059(2) 0.0089(15) 0.0256(17) 0.0053(15)
C20 0.0607(17) 0.0332(12) 0.0535(14) 0.0011(12) 0.0212(13) 0.0083(11)
C21 0.0607(17) 0.0332(12) 0.0535(14) 0.0011(12) 0.0212(13) 0.0083(11)

loop_
_atom_type_symbol
_atom_type_description
_atom_type_scat_dispersion_real
_atom_type_scat_dispersion_imag
_atom_type_scat_source
C C 0.0033 0.0016 'International Tables Vol C Tables 4.2.6.8 and 6.1.1.4'
H H 0.0000 0.0000 'International Tables Vol C Tables 4.2.6.8 and 6.1.1.4'
O O 0.0106 0.0060 'International Tables Vol C Tables 4.2.6.8 and 6.1.1.4'
S S 0.1246 0.1234 'International Tables Vol C Tables 4.2.6.8 and 6.1.1.4'

loop_
_geom_angle_atom_site_label_1
_geom_angle_atom_site_label_2
_geom_angle_atom_site_label_3
_geom_angle
_geom_angle_publ_flag
C6 S1 C2 104.36(12) no
O1 C1 C2 121.3(3) no
O1 C1 C3 121.6(3) no
C2 C1 C3 117.11(19) no
C14 S2 C3 104.93(12) no
C1 C2 C4 113.6(2) no
C1 C2 S1 105.08(17) no
C4 C2 S1 108.27(19) no
C1 C2 H2 109.9 no
C4 C2 H2 109.9 no
S1 C2 H2 109.9 no
C5 C3 C1 113.5(2) no
C5 C3 S2 107.20(18) no
C1 C3 S2 106.86(18) no
C5 C3 H3 109.7 no
C1 C3 H3 109.7 no
S2 C3 H3 109.7 no
C2 C4 H4A 109.5 no
C2 C4 H4B 109.5 no
H4A C4 H4B 109.5 no
C2 C4 H4C 109.5 no
H4A C4 H4C 109.5 no
H4B C4 H4C 109.5 no
C3 C5 H5A 109.5 no
C3 C5 H5B 109.5 no
H5A C5 H5B 109.5 no
C3 C5 H5C 109.5 no
H5A C5 H5C 109.5 no
H5B C5 H5C 109.5 no
C7 C6 C11 120.6(2) no
C7 C6 S1 118.92(19) no
C11 C6 S1 120.32(19) no
C8 C7 C6 118.8(2) no
C8 C7 C12 119.0(3) no
C6 C7 C12 122.3(2) no
C9 C8 C7 121.0(3) no
C9 C8 H8 119.5 no
C7 C8 H8 119.5 no
C10 C9 C8 119.9(3) no
C10 C9 H9 120.1 no
C8 C9 H9 120.1 no
C9 C10 C11 121.4(3) no
C9 C10 H10 119.3 no
C11 C10 H10 119.3 no
C10 C11 C6 118.4(2) no
C10 C11 C13 119.2(2) no
C6 C11 C13 122.4(2) no
C7 C12 H12A 109.5 no
C7 C12 H12B 109.5 no
H12A C12 H12B 109.5 no
C7 C12 H12C 109.5 no
H12A C12 H12C 109.5 no
H12B C12 H12C 109.5 no
C11 C13 H13A 109.5 no
C11 C13 H13B 109.5 no
H13A C13 H13B 109.5 no
C11 C13 H13C 109.5 no
H13A C13 H13C 109.5 no
H13B C13 H13C 109.5 no
C19 C14 C15 121.3(3) no
C19 C14 S2 118.7(2) no
C15 C14 S2 119.9(2) no
C16 C15 C14 117.8(3) no
C16 C15 C20 119.3(3) no
C14 C15 C20 122.9(2) no
C17 C16 C15 121.3(3) no
C17 C16 H16 119.3 no
C15 C16 H16 119.3 no
C18 C17 C16 120.7(3) no
C18 C17 H17 119.7 no
C16 C17 H17 119.7 no
C17 C18 C19 121.5(3) no
C17 C18 H18 119.3 no
C19 C18 H18 119.3 no
C18 C19 C14 117.4(3) no
C18 C19 C21 119.9(3) no
C14 C19 C21 122.6(3) no
C15 C20 H20A 109.5 no
C15 C20 H20B 109.5 no
H20A C20 H20B 109.5 no
C15 C20 H20C 109.5 no
H20A C20 H20C 109.5 no
H20B C20 H20C 109.5 no
C19 C21 H21A 109.5 no
C19 C21 H21B 109.5 no
H21A C21 H21B 109.5 no
C19 C21 H21C 109.5 no
H21A C21 H21C 109.5 no
H21B C21 H21C 109.5 no

loop_
_geom_bond_atom_site_label_1
_geom_bond_atom_site_label_2
_geom_bond_site_symmetry_2
_geom_bond_distance
_geom_bond_publ_flag
S1 C6 . 1.787(3) no
S1 C2 . 1.843(2) no
O1 C1 . 1.216(3) no
C1 C2 . 1.513(4) no
C1 C3 . 1.519(4) no
S2 C14 . 1.777(3) no
S2 C3 . 1.845(3) no
C2 C4 . 1.525(4) no
C2 H2 . 1.0000 no
C3 C5 . 1.503(4) no
C3 H3 . 1.0000 no
C4 H4A . 0.9800 no
C4 H4B . 0.9800 no
C4 H4C . 0.9800 no
C5 H5A . 0.9800 no
C5 H5B . 0.9800 no
C5 H5C . 0.9800 no
C6 C7 . 1.403(4) no
C6 C11 . 1.408(3) no
C7 C8 . 1.396(4) no
C7 C12 . 1.504(4) no
C8 C9 . 1.381(4) no
C8 H8 . 0.9500 no
C9 C10 . 1.377(4) no
C9 H9 . 0.9500 no
C10 C11 . 1.395(4) no
C10 H10 . 0.9500 no
C11 C13 . 1.500(4) no
C12 H12A . 0.9800 no
C12 H12B . 0.9800 no
C12 H12C . 0.9800 no
C13 H13A . 0.9800 no
C13 H13B . 0.9800 no
C13 H13C . 0.9800 no
C14 C19 . 1.407(4) no
C14 C15 . 1.416(3) no
C15 C16 . 1.379(4) no
C15 C20 . 1.492(4) no
C16 C17 . 1.372(4) no
C16 H16 . 0.9500 no
C17 C18 . 1.362(5) no
C17 H17 . 0.9500 no
C18 C19 . 1.394(5) no
C18 H18 . 0.9500 no
C19 C21 . 1.513(4) no
C20 H20A . 0.9800 no
C20 H20B . 0.9800 no
C20 H20C . 0.9800 no
C21 H21A . 0.9800 no
C21 H21B . 0.9800 no
C21 H21C . 0.9800 no

loop_
_geom_torsion_atom_site_label_1
_geom_torsion_atom_site_label_2
_geom_torsion_atom_site_label_3
_geom_torsion_atom_site_label_4
_geom_torsion
_geom_torsion_publ_flag
O1 C1 C2 S1 95.6(3) yes
O1 C1 C3 S2 91.3(3) yes
C2 S1 C6 C7 -118.5(2) yes
C3 S2 C14 C15 69.5(2) yes
O1 C1 C6 C7 80.9(4) no
O1 C1 C14 C15 -166.1(3) no
